data_2100030
loop_
_publ_author_name
'Richard E. Marsh'

_publ_section_title
;
 Space group <i>P</i>1: an update
;
_journal_issue 3
_journal_name_full 'Acta Crystallographica Section B'
_journal_page_first 359
_journal_page_last 359
_journal_paper_doi 10.1107/S0108768105009651
_journal_volume 61
_journal_year 2005
_chemical_formula_moiety 'C32 H49 Si Sm, 0.5(C6 H14)'
_chemical_formula_sum 'C35 H56 Si Sm'
_space_group_crystal_system triclinic
_space_group_IT_number 2
_space_group_name_Hall '-P 1'
_space_group_name_H-M_alt 'P -1'
_symmetry_space_group_name_H-M 'P -1'
_audit_creation_method CRYM
_cell_angle_alpha 75.47
_cell_angle_beta 79.54
_cell_angle_gamma 67.68
_cell_formula_units_Z 2
_cell_length_a 9.6021
_cell_length_b 10.0660
_cell_length_c 18.8579
_cell_volume 1624.623
_cod_data_source_file bk0148.cif
_cod_data_source_block DOLZEJ
_cod_depositor_comments
;
  Added moiety chemical formula and Z value from Marsh (2005) paper.
  The summary chemical formula is calculated from moiety formula using
  AdHocParser
  (svn://www.crystallography.net/cod-tools/trunk/Formulae/AdHocParser.yp,
  revision 1441.)

  Andrius Merkys
  2013-11-11
;
_cod_original_sg_symbol_H-M P-1
_cod_original_formula_sum 'not given'
_cod_database_code 2100030

loop_
_space_group_symop_id
_space_group_symop_operation_xyz
1 x,y,z
2 -x,-y,-z

loop_
_atom_site_label
_atom_site_fract_x
_atom_site_fract_y
_atom_site_fract_z
_atom_site_type_symbol
Sm1 0.10980 0.12710 0.22560 Sm
Si1 -0.14410 0.33485 0.09240 Si
C1 0.05035 0.32760 0.09995 C
C2 0.08505 0.40530 0.14400 C
C3 0.24265 0.35315 0.14670 C
C4 0.30860 0.23900 0.10690 C
C5 0.19140 0.21960 0.07935 C
C6 -0.01900 0.53850 0.17405 C
C7 0.32625 0.42905 0.17325 C
C8 0.47430 0.17580 0.07990 C
C9 0.22045 0.11650 0.02825 C
C10 -0.17005 0.20695 0.18010 C
C11 -0.20565 0.24035 0.25255 C
C12 -0.17525 0.10950 0.30520 C
C13 -0.11945 -0.00860 0.26820 C
C14 -0.11185 0.04960 0.19160 C
C15 -0.29470 0.38770 0.27290 C
C16 -0.22725 0.10365 0.38590 C
C17 -0.10855 -0.16510 0.30035 C
C18 -0.06790 -0.04505 0.13460 C
C19 -0.16045 0.28050 0.00700 C
C20 -0.28975 0.52500 0.08255 C
C21 0.37550 0.02970 0.29055 C
C22 0.39200 -0.08310 0.25670 C
C23 0.28740 -0.15330 0.29425 C
C24 0.20815 -0.08165 0.35365 C
C25 0.25945 0.03465 0.34905 C
C26 0.48500 0.10805 0.28050 C
C27 0.51590 -0.14970 0.19955 C
C28 0.28870 -0.29485 0.28075 C
C29 0.11725 -0.14000 0.41815 C
C30 0.20275 0.14405 0.39875 C
C31 0.09080 0.28895 0.36445 C
C32 0.03550 0.40560 0.41085 C
C65 0.57400 0.78765 0.45520 C
C66 0.55935 0.66375 0.43850 C
C67 0.50860 0.55785 0.51290 C
